data_2233650
loop_
_publ_author_name
'Peng, Yanqiang'
'Wei, Xilian'
'Li, Dacheng'
'Wang, Suna'

_publ_section_title
;
 Poly[[\m~2~-1,3-bis(imidazol-1-ylmethyl)benzene][\m~2~-2,2'-dihydroxy-1,1'-methylenebis(naphthalene-3-carboxylato)]zinc]
;
_journal_coeditor_code VM2140
_journal_issue 2
_journal_name_full 'Acta Crystallographica Section E'
_journal_page_first m125
_journal_page_last m126
_journal_paper_doi 10.1107/S1600536811054584
_journal_volume 68
_journal_year 2012
_chemical_formula_iupac '[Zn (C23 H14 O6) (C14 H14 N4)]'
_chemical_formula_moiety 'C37 H28 N4 O6 Zn'
_chemical_formula_sum 'C37 H28 N4 O6 Zn'
_chemical_formula_weight 690.00
_chemical_name_systematic
;
Poly[[\m~2~-1,3-bis(imidazol-1-ylmethyl)benzene][\m~2~-2,2'-dihydroxy-1,1'-
methylenebis(naphthalene-3-carboxylato)]zinc]
;
_space_group_IT_number 14
_symmetry_cell_setting monoclinic
_symmetry_space_group_name_Hall '-P 2ybc'
_symmetry_space_group_name_H-M 'P 1 21/c 1'
_atom_sites_solution_hydrogens geom
_atom_sites_solution_primary direct
_atom_sites_solution_secondary difmap
_audit_creation_method SHELXL-97
_cell_angle_alpha 90.00
_cell_angle_beta 100.7810(10)
_cell_angle_gamma 90.00
_cell_formula_units_Z 4
_cell_length_a 10.8382(9)
_cell_length_b 17.3428(16)
_cell_length_c 17.7939(17)
_cell_measurement_reflns_used 1774
_cell_measurement_temperature 298(2)
_cell_measurement_theta_max 26.0615
_cell_measurement_theta_min 2.2445
_cell_volume 3285.6(5)
_computing_cell_refinement 'SAINT (Bruker, 2007)'
_computing_data_collection 'SMART (Bruker, 2007)'
_computing_data_reduction 'SAINT (Bruker, 2007)'
_computing_molecular_graphics 'SHELXTL (Sheldrick, 2008)'
_computing_publication_material 'SHELXTL (Sheldrick, 2008)'
_computing_structure_refinement 'SHELXL97 (Sheldrick, 2008)'
_computing_structure_solution 'SHELXS97 (Sheldrick, 2008)'
_diffrn_ambient_temperature 298(2)
_diffrn_measured_fraction_theta_full 0.999
_diffrn_measured_fraction_theta_max 0.999
_diffrn_measurement_device_type 'Bruker SMART-1000 CCD'
_diffrn_measurement_method 'phi and omega scans'
_diffrn_radiation_monochromator graphite
_diffrn_radiation_source 'fine-focus sealed tube'
_diffrn_radiation_type MoK\a
_diffrn_radiation_wavelength 0.71073
_diffrn_reflns_av_R_equivalents 0.1113
_diffrn_reflns_av_sigmaI/netI 0.1420
_diffrn_reflns_limit_h_max 12
_diffrn_reflns_limit_h_min -7
_diffrn_reflns_limit_k_max 18
_diffrn_reflns_limit_k_min -20
_diffrn_reflns_limit_l_max 19
_diffrn_reflns_limit_l_min -21
_diffrn_reflns_number 16511
_diffrn_reflns_theta_full 25.02
_diffrn_reflns_theta_max 25.02
_diffrn_reflns_theta_min 2.24
_exptl_absorpt_coefficient_mu 0.801
_exptl_absorpt_correction_T_max 0.8893
_exptl_absorpt_correction_T_min 0.8373
_exptl_absorpt_correction_type multi-scan
_exptl_absorpt_process_details '(SADABS; Sheldrick, 1996)'
_exptl_crystal_colour colorless
_exptl_crystal_density_diffrn 1.395
_exptl_crystal_density_method 'not measured'
_exptl_crystal_description block
_exptl_crystal_F_000 1424
_exptl_crystal_size_max 0.23
_exptl_crystal_size_mid 0.17
_exptl_crystal_size_min 0.15
_refine_diff_density_max 0.672
_refine_diff_density_min -0.675
_refine_ls_extinction_method none
_refine_ls_goodness_of_fit_ref 0.996
_refine_ls_hydrogen_treatment constr
_refine_ls_matrix_type full
_refine_ls_number_parameters 433
_refine_ls_number_reflns 5800
_refine_ls_number_restraints 0
_refine_ls_restrained_S_all 0.996
_refine_ls_R_factor_all 0.1445
_refine_ls_R_factor_gt 0.0618
_refine_ls_shift/su_max 0.001
_refine_ls_shift/su_mean 0.000
_refine_ls_structure_factor_coef Fsqd
_refine_ls_weighting_details 'calc w=1/[\s^2^(Fo^2^)+(0.0236P)^2^+0.0000P] where P=(Fo^2^+2Fc^2^)/3'
_refine_ls_weighting_scheme calc
_refine_ls_wR_factor_gt 0.1096
_refine_ls_wR_factor_ref 0.1272
_reflns_number_gt 2460
_reflns_number_total 5800
_reflns_threshold_expression I>2sigma(I)
_cod_data_source_file vm2140.cif
_cod_data_source_block I
_cod_original_sg_symbol_H-M 'P 21/c'
_cod_database_code 2233650
_cod_database_fobs_code 2233650

loop_
_symmetry_equiv_pos_as_xyz
'x, y, z'
'-x, y+1/2, -z+1/2'
'-x, -y, -z'
'x, -y-1/2, z-1/2'

loop_
_atom_site_type_symbol
_atom_site_label
_atom_site_fract_x
_atom_site_fract_y
_atom_site_fract_z
_atom_site_U_iso_or_equiv
_atom_site_adp_type
_atom_site_calc_flag
_atom_site_refinement_flags
_atom_site_occupancy
_atom_site_symmetry_multiplicity
Zn Zn1 -0.39449(6) 0.50406(4) 0.24221(4) 0.0467(2) Uani d . 1 1
O O1 -0.3107(4) 0.5943(2) 0.2949(2) 0.0604(12) Uani d . 1 1
O O2 -0.1690(4) 0.5185(2) 0.3671(2) 0.0699(12) Uani d . 1 1
O O3 -0.0023(4) 0.57744(19) 0.4719(2) 0.0619(12) Uani d . 1 1
H H3 -0.0409 0.5448 0.4434 0.093 Uiso calc R 1 1
O O4 0.5308(4) 0.9456(2) 0.6440(2) 0.0611(12) Uani d . 1 1
O O5 0.3738(4) 0.9219(2) 0.7034(2) 0.0763(14) Uani d . 1 1
O O6 0.2189(4) 0.8163(2) 0.6615(2) 0.0700(13) Uani d . 1 1
H H6 0.2553 0.8513 0.6876 0.105 Uiso calc R 1 1
N N1 -0.1407(4) 0.3384(3) 0.1945(3) 0.0495(13) Uani d . 1 1
N N2 -0.2782(4) 0.4302(3) 0.2033(3) 0.0495(13) Uani d . 1 1
N N3 0.3730(5) 0.4304(3) 0.3875(3) 0.0554(13) Uani d . 1 1
N N4 0.5190(5) 0.4570(3) 0.3194(3) 0.0532(13) Uani d . 1 1
C C1 -0.2182(6) 0.5840(4) 0.3479(3) 0.0505(16) Uani d . 1 1
C C2 0.4305(7) 0.9104(3) 0.6495(4) 0.0503(16) Uani d . 1 1
C C3 0.1095(5) 0.7031(3) 0.5576(3) 0.0495(15) Uani d . 1 1
H H3A 0.1300 0.6487 0.5626 0.059 Uiso calc R 1 1
H H3B 0.0865 0.7195 0.6052 0.059 Uiso calc R 1 1
C C4 -0.0044(6) 0.7121(3) 0.4946(3) 0.0386(12) Uani d . 1 1
C C5 -0.0545(5) 0.6475(3) 0.4542(3) 0.0446(15) Uani d . 1 1
C C6 -0.1615(5) 0.6530(3) 0.3926(3) 0.0424(14) Uani d . 1 1
C C7 -0.2144(5) 0.7256(3) 0.3752(3) 0.0503(16) Uani d . 1 1
H H7 -0.2815 0.7305 0.3344 0.060 Uiso calc R 1 1
C C8 -0.1694(6) 0.7915(3) 0.4174(3) 0.0525(16) Uani d . 1 1
C C9 -0.0664(5) 0.7846(3) 0.4788(3) 0.0445(15) Uani d . 1 1
C C10 -0.0301(6) 0.8524(3) 0.5231(3) 0.0536(17) Uani d . 1 1
H H10 0.0375 0.8493 0.5638 0.064 Uiso calc R 1 1
C C11 -0.0892(7) 0.9204(4) 0.5084(4) 0.070(2) Uani d . 1 1
H H11 -0.0649 0.9625 0.5402 0.084 Uiso calc R 1 1
C C12 -0.1880(8) 0.9278(4) 0.4450(5) 0.080(2) Uani d . 1 1
H H12 -0.2263 0.9755 0.4338 0.096 Uiso calc R 1 1
C C13 -0.2281(6) 0.8654(4) 0.3996(4) 0.0688(19) Uani d . 1 1
H H13 -0.2929 0.8708 0.3576 0.083 Uiso calc R 1 1
C C14 0.2276(5) 0.7466(3) 0.5483(3) 0.0448(15) Uani d . 1 1
C C15 0.2754(6) 0.8037(3) 0.5997(3) 0.0468(15) Uani d . 1 1
C C16 0.3828(5) 0.8488(3) 0.5920(3) 0.0443(15) Uani d . 1 1
C C17 0.4395(5) 0.8354(3) 0.5311(3) 0.0511(16) Uani d . 1 1
H H17 0.5063 0.8666 0.5241 0.061 Uiso calc R 1 1
C C18 0.3996(5) 0.7754(3) 0.4782(3) 0.0486(15) Uani d . 1 1
C C19 0.2920(5) 0.7298(3) 0.4877(3) 0.0431(14) Uani d . 1 1
C C20 0.2585(6) 0.6664(3) 0.4362(3) 0.0530(16) Uani d . 1 1
H H20 0.1903 0.6353 0.4407 0.064 Uiso calc R 1 1
C C21 0.3278(6) 0.6513(3) 0.3798(3) 0.0605(18) Uani d . 1 1
H H21 0.3052 0.6097 0.3472 0.073 Uiso calc R 1 1
C C22 0.4289(7) 0.6959(4) 0.3705(4) 0.074(2) Uani d . 1 1
H H22 0.4727 0.6849 0.3316 0.088 Uiso calc R 1 1
C C23 0.4644(6) 0.7565(4) 0.4189(4) 0.0646(18) Uani d . 1 1
H H23 0.5332 0.7862 0.4125 0.077 Uiso calc R 1 1
C C24 -0.2301(6) 0.3633(3) 0.2317(3) 0.0512(16) Uani d . 1 1
H H24 -0.2551 0.3372 0.2720 0.061 Uiso calc R 1 1
C C25 -0.2178(7) 0.4463(4) 0.1459(4) 0.082(2) Uani d . 1 1
H H25 -0.2320 0.4898 0.1150 0.098 Uiso calc R 1 1
C C26 -0.1329(7) 0.3902(4) 0.1392(4) 0.081(2) Uani d . 1 1
H H26 -0.0802 0.3880 0.1036 0.098 Uiso calc R 1 1
C C27 0.3969(6) 0.4536(3) 0.3211(3) 0.0494(15) Uani d . 1 1
H H27 0.3345 0.4664 0.2796 0.059 Uiso calc R 1 1
C C28 0.5744(6) 0.4335(4) 0.3922(4) 0.071(2) Uani d . 1 1
H H28 0.6606 0.4293 0.4096 0.085 Uiso calc R 1 1
C C29 0.4875(7) 0.4179(4) 0.4341(4) 0.079(2) Uani d . 1 1
H H29 0.5015 0.4017 0.4848 0.095 Uiso calc R 1 1
C C30 -0.0691(6) 0.2657(3) 0.2106(3) 0.0576(17) Uani d . 1 1
H H30A -0.0437 0.2486 0.1639 0.069 Uiso calc R 1 1
H H30B -0.1246 0.2267 0.2249 0.069 Uiso calc R 1 1
C C31 0.2486(6) 0.4144(3) 0.4057(3) 0.0644(18) Uani d . 1 1
H H31A 0.1919 0.4568 0.3884 0.077 Uiso calc R 1 1
H H31B 0.2554 0.4094 0.4607 0.077 Uiso calc R 1 1
C C32 0.0448(6) 0.2705(3) 0.2720(3) 0.0489(16) Uani d . 1 1
C C33 0.0892(6) 0.3386(3) 0.3090(3) 0.0545(16) Uani d . 1 1
H H33 0.0464 0.3845 0.2953 0.065 Uiso calc R 1 1
C C34 0.1966(6) 0.3394(4) 0.3661(4) 0.0567(17) Uani d . 1 1
C C35 0.2594(6) 0.2702(4) 0.3865(4) 0.0680(19) Uani d . 1 1
H H35 0.3304 0.2691 0.4250 0.082 Uiso calc R 1 1
C C36 0.2149(7) 0.2026(4) 0.3485(4) 0.070(2) Uani d . 1 1
H H36 0.2580 0.1566 0.3610 0.084 Uiso calc R 1 1
C C37 0.1091(6) 0.2030(4) 0.2934(4) 0.0598(18) Uani d . 1 1
H H37 0.0797 0.1569 0.2699 0.072 Uiso calc R 1 1

loop_
_atom_site_aniso_label
_atom_site_aniso_U_11
_atom_site_aniso_U_22
_atom_site_aniso_U_33
_atom_site_aniso_U_12
_atom_site_aniso_U_13
_atom_site_aniso_U_23
Zn1 0.0379(4) 0.0440(4) 0.0570(4) 0.0013(4) 0.0059(3) 0.0023(4)
O1 0.053(3) 0.063(3) 0.060(3) -0.009(2) -0.002(2) 0.000(2)
O2 0.064(3) 0.047(3) 0.089(3) -0.008(2) -0.012(2) -0.006(2)
O3 0.056(3) 0.029(2) 0.091(3) -0.004(2) -0.012(2) 0.001(2)
O4 0.057(3) 0.054(3) 0.068(3) -0.011(2) 0.001(2) -0.001(2)
O5 0.086(4) 0.079(3) 0.064(3) -0.025(3) 0.014(3) -0.026(3)
O6 0.075(3) 0.084(3) 0.055(3) -0.031(3) 0.022(3) -0.019(2)
N1 0.041(3) 0.049(3) 0.060(3) 0.011(3) 0.013(3) 0.004(3)
N2 0.045(3) 0.051(3) 0.053(3) 0.009(3) 0.010(3) 0.008(3)
N3 0.044(4) 0.062(3) 0.062(4) -0.005(3) 0.013(3) 0.003(3)
N4 0.048(4) 0.059(3) 0.053(3) 0.010(3) 0.008(3) 0.004(3)
C1 0.048(5) 0.048(4) 0.057(4) -0.011(4) 0.011(3) -0.002(3)
C2 0.050(5) 0.049(4) 0.049(4) -0.002(4) 0.003(4) 0.002(3)
C3 0.049(4) 0.055(4) 0.043(4) -0.004(3) 0.003(3) -0.001(3)
C4 0.034(3) 0.042(3) 0.041(3) -0.007(3) 0.011(3) -0.005(3)
C5 0.036(4) 0.049(4) 0.049(4) -0.007(3) 0.009(3) 0.007(3)
C6 0.036(4) 0.045(3) 0.049(4) -0.007(3) 0.016(3) 0.005(3)
C7 0.032(4) 0.064(4) 0.056(4) -0.007(3) 0.009(3) 0.006(3)
C8 0.045(4) 0.046(4) 0.072(5) -0.006(3) 0.024(4) -0.001(3)
C9 0.032(4) 0.044(4) 0.060(4) -0.010(3) 0.018(3) 0.000(3)
C10 0.048(4) 0.053(4) 0.063(4) -0.008(4) 0.018(3) -0.009(3)
C11 0.077(6) 0.042(4) 0.096(6) -0.012(4) 0.031(5) -0.012(4)
C12 0.077(6) 0.039(4) 0.129(7) 0.005(4) 0.036(5) -0.002(4)
C13 0.052(5) 0.060(4) 0.096(5) 0.011(4) 0.018(4) 0.019(4)
C14 0.041(4) 0.049(4) 0.046(4) -0.005(3) 0.013(3) -0.001(3)
C15 0.048(4) 0.053(4) 0.040(4) -0.012(3) 0.012(3) -0.004(3)
C16 0.043(4) 0.043(3) 0.044(4) -0.001(3) 0.000(3) -0.002(3)
C17 0.037(4) 0.052(4) 0.061(4) -0.008(3) 0.003(3) 0.004(3)
C18 0.039(4) 0.055(4) 0.050(4) -0.001(3) 0.006(3) -0.010(3)
C19 0.033(4) 0.042(3) 0.052(4) 0.001(3) 0.001(3) -0.002(3)
C20 0.051(4) 0.051(4) 0.054(4) 0.003(3) 0.000(3) -0.009(3)
C21 0.054(5) 0.065(4) 0.059(4) 0.000(4) 0.003(4) -0.018(4)
C22 0.059(5) 0.100(6) 0.065(5) 0.000(5) 0.021(4) -0.014(4)
C23 0.052(5) 0.074(5) 0.070(5) -0.006(4) 0.015(4) -0.005(4)
C24 0.045(4) 0.054(4) 0.057(4) 0.004(3) 0.016(3) 0.007(3)
C25 0.104(7) 0.070(5) 0.083(5) 0.026(5) 0.047(5) 0.028(4)
C26 0.091(6) 0.082(5) 0.086(5) 0.027(5) 0.056(5) 0.023(4)
C27 0.043(4) 0.056(4) 0.049(4) -0.002(3) 0.006(3) 0.010(3)
C28 0.033(4) 0.091(5) 0.088(5) -0.007(4) 0.010(4) 0.027(4)
C29 0.060(5) 0.105(6) 0.066(5) -0.004(5) -0.005(4) 0.025(4)
C30 0.054(5) 0.049(4) 0.071(4) 0.010(3) 0.014(4) -0.003(3)
C31 0.048(5) 0.070(5) 0.077(5) 0.003(4) 0.015(4) 0.006(4)
C32 0.042(4) 0.052(4) 0.054(4) 0.006(3) 0.014(3) 0.005(3)
C33 0.040(4) 0.048(4) 0.079(5) 0.003(3) 0.019(4) 0.002(4)
C34 0.049(5) 0.055(4) 0.071(5) -0.001(4) 0.025(4) 0.001(4)
C35 0.055(5) 0.074(5) 0.073(5) 0.005(4) 0.009(4) 0.018(4)
C36 0.061(5) 0.051(4) 0.101(6) 0.016(4) 0.021(5) 0.016(4)
C37 0.058(5) 0.051(4) 0.072(5) 0.005(4) 0.018(4) 0.006(4)

loop_
_atom_type_symbol
_atom_type_description
_atom_type_scat_dispersion_real
_atom_type_scat_dispersion_imag
_atom_type_scat_source
C C 0.0033 0.0016 'International Tables Vol C Tables 4.2.6.8 and 6.1.1.4'
H H 0.0000 0.0000 'International Tables Vol C Tables 4.2.6.8 and 6.1.1.4'
N N 0.0061 0.0033 'International Tables Vol C Tables 4.2.6.8 and 6.1.1.4'
O O 0.0106 0.0060 'International Tables Vol C Tables 4.2.6.8 and 6.1.1.4'
Zn Zn 0.2839 1.4301 'International Tables Vol C Tables 4.2.6.8 and 6.1.1.4'

loop_
_geom_angle_atom_site_label_1
_geom_angle_atom_site_label_2
_geom_angle_atom_site_label_3
_geom_angle_site_symmetry_1
_geom_angle_site_symmetry_3
_geom_angle
O1 Zn1 N4 . 1_455 103.57(17)
O1 Zn1 O4 . 4_475 98.40(16)
N4 Zn1 O4 1_455 4_475 128.6(2)
O1 Zn1 N2 . . 114.19(19)
N4 Zn1 N2 1_455 . 112.68(19)
O4 Zn1 N2 4_475 . 99.00(18)
C1 O1 Zn1 . . 118.7(4)
C5 O3 H3 . . 109.5
C2 O4 Zn1 . 4_676 111.1(4)
C15 O6 H6 . . 109.5
C24 N1 C26 . . 107.2(5)
C24 N1 C30 . . 125.3(5)
C26 N1 C30 . . 127.4(5)
C24 N2 C25 . . 104.9(5)
C24 N2 Zn1 . . 130.7(4)
C25 N2 Zn1 . . 123.8(4)
C27 N3 C29 . . 106.4(5)
C27 N3 C31 . . 126.6(6)
C29 N3 C31 . . 126.7(6)
C27 N4 C28 . . 103.0(5)
C27 N4 Zn1 . 1_655 129.5(4)
C28 N4 Zn1 . 1_655 126.3(4)
O1 C1 O2 . . 124.3(6)
O1 C1 C6 . . 118.3(6)
O2 C1 C6 . . 117.3(6)
O5 C2 O4 . . 122.3(6)
O5 C2 C16 . . 118.8(6)
O4 C2 C16 . . 118.8(6)
C4 C3 C14 . . 117.1(4)
C4 C3 H3A . . 108.0
C14 C3 H3A . . 108.0
C4 C3 H3B . . 108.0
C14 C3 H3B . . 108.0
H3A C3 H3B . . 107.3
C5 C4 C9 . . 119.0(6)
C5 C4 C3 . . 119.2(5)
C9 C4 C3 . . 121.7(5)
O3 C5 C4 . . 119.9(5)
O3 C5 C6 . . 118.6(5)
C4 C5 C6 . . 121.4(5)
C7 C6 C5 . . 117.9(5)
C7 C6 C1 . . 119.4(5)
C5 C6 C1 . . 122.7(5)
C6 C7 C8 . . 121.9(6)
C6 C7 H7 . . 119.0
C8 C7 H7 . . 119.0
C7 C8 C9 . . 119.3(5)
C7 C8 C13 . . 120.8(6)
C9 C8 C13 . . 119.9(6)
C8 C9 C10 . . 116.9(5)
C8 C9 C4 . . 120.1(5)
C10 C9 C4 . . 123.0(6)
C11 C10 C9 . . 122.9(6)
C11 C10 H10 . . 118.6
C9 C10 H10 . . 118.6
C10 C11 C12 . . 119.9(6)
C10 C11 H11 . . 120.0
C12 C11 H11 . . 120.0
C13 C12 C11 . . 120.6(7)
C13 C12 H12 . . 119.7
C11 C12 H12 . . 119.7
C12 C13 C8 . . 119.7(7)
C12 C13 H13 . . 120.2
C8 C13 H13 . . 120.2
C15 C14 C19 . . 118.3(5)
C15 C14 C3 . . 120.1(5)
C19 C14 C3 . . 121.6(5)
O6 C15 C14 . . 118.5(5)
O6 C15 C16 . . 118.9(5)
C14 C15 C16 . . 122.6(5)
C17 C16 C15 . . 118.7(5)
C17 C16 C2 . . 120.9(6)
C15 C16 C2 . . 120.4(5)
C16 C17 C18 . . 121.8(5)
C16 C17 H17 . . 119.1
C18 C17 H17 . . 119.1
C23 C18 C17 . . 122.3(6)
C23 C18 C19 . . 119.1(5)
C17 C18 C19 . . 118.5(5)
C14 C19 C20 . . 122.7(5)
C14 C19 C18 . . 119.9(5)
C20 C19 C18 . . 117.3(5)
C21 C20 C19 . . 120.0(6)
C21 C20 H20 . . 120.0
C19 C20 H20 . . 120.0
C22 C21 C20 . . 122.2(6)
C22 C21 H21 . . 118.9
C20 C21 H21 . . 118.9
C23 C22 C21 . . 119.5(6)
C23 C22 H22 . . 120.2
C21 C22 H22 . . 120.2
C22 C23 C18 . . 121.9(6)
C22 C23 H23 . . 119.1
C18 C23 H23 . . 119.1
N2 C24 N1 . . 111.1(5)
N2 C24 H24 . . 124.4
N1 C24 H24 . . 124.4
N2 C25 C26 . . 110.6(6)
N2 C25 H25 . . 124.7
C26 C25 H25 . . 124.7
N1 C26 C25 . . 106.1(5)
N1 C26 H26 . . 127.0
C25 C26 H26 . . 127.0
N3 C27 N4 . . 113.3(5)
N3 C27 H27 . . 123.3
N4 C27 H27 . . 123.3
C29 C28 N4 . . 110.8(6)
C29 C28 H28 . . 124.6
N4 C28 H28 . . 124.6
C28 C29 N3 . . 106.4(6)
C28 C29 H29 . . 126.8
N3 C29 H29 . . 126.8
N1 C30 C32 . . 115.3(5)
N1 C30 H30A . . 108.4
C32 C30 H30A . . 108.4
N1 C30 H30B . . 108.4
C32 C30 H30B . . 108.4
H30A C30 H30B . . 107.5
N3 C31 C34 . . 109.3(5)
N3 C31 H31A . . 109.8
C34 C31 H31A . . 109.8
N3 C31 H31B . . 109.8
C34 C31 H31B . . 109.8
H31A C31 H31B . . 108.3
C37 C32 C33 . . 118.5(6)
C37 C32 C30 . . 117.5(6)
C33 C32 C30 . . 124.0(6)
C32 C33 C34 . . 121.3(6)
C32 C33 H33 . . 119.3
C34 C33 H33 . . 119.3
C35 C34 C33 . . 118.7(6)
C35 C34 C31 . . 119.4(6)
C33 C34 C31 . . 121.8(6)
C36 C35 C34 . . 119.4(6)
C36 C35 H35 . . 120.3
C34 C35 H35 . . 120.3
C37 C36 C35 . . 120.9(6)
C37 C36 H36 . . 119.5
C35 C36 H36 . . 119.5
C36 C37 C32 . . 121.1(6)
C36 C37 H37 . . 119.5
C32 C37 H37 . . 119.5

loop_
_geom_bond_atom_site_label_1
_geom_bond_atom_site_label_2
_geom_bond_site_symmetry_2
_geom_bond_distance
Zn1 O1 . 1.957(4)
Zn1 N4 1_455 1.979(5)
Zn1 O4 4_475 1.985(4)
Zn1 N2 . 2.009(5)
O1 C1 . 1.255(7)
O2 C1 . 1.274(6)
O3 C5 . 1.352(6)
O3 H3 . 0.8200
O4 C2 . 1.267(6)
O4 Zn1 4_676 1.985(4)
O5 C2 . 1.248(6)
O6 C15 . 1.372(5)
O6 H6 . 0.8200
N1 C24 . 1.342(6)
N1 C26 . 1.346(6)
N1 C30 . 1.480(6)
N2 C24 . 1.332(6)
N2 C25 . 1.342(6)
N3 C27 . 1.318(6)
N3 C29 . 1.374(7)
N3 C31 . 1.471(7)
N4 C27 . 1.331(6)
N4 C28 . 1.383(7)
N4 Zn1 1_655 1.979(5)
C1 C6 . 1.503(7)
C2 C16 . 1.502(7)
C3 C4 . 1.512(7)
C3 C14 . 1.521(7)
C3 H3A . 0.9700
C3 H3B . 0.9700
C4 C5 . 1.387(7)
C4 C9 . 1.429(7)
C5 C6 . 1.442(7)
C6 C7 . 1.393(7)
C7 C8 . 1.405(7)
C7 H7 . 0.9300
C8 C9 . 1.414(7)
C8 C13 . 1.440(7)
C9 C10 . 1.428(7)
C10 C11 . 1.344(8)
C10 H10 . 0.9300
C11 C12 . 1.409(9)
C11 H11 . 0.9300
C12 C13 . 1.371(8)
C12 H12 . 0.9300
C13 H13 . 0.9300
C14 C15 . 1.382(7)
C14 C19 . 1.418(7)
C15 C16 . 1.430(7)
C16 C17 . 1.362(7)
C17 C18 . 1.415(7)
C17 H17 . 0.9300
C18 C23 . 1.412(7)
C18 C19 . 1.445(7)
C19 C20 . 1.435(7)
C20 C21 . 1.386(7)
C20 H20 . 0.9300
C21 C22 . 1.376(8)
C21 H21 . 0.9300
C22 C23 . 1.368(8)
C22 H22 . 0.9300
C23 H23 . 0.9300
C24 H24 . 0.9300
C25 C26 . 1.359(8)
C25 H25 . 0.9300
C26 H26 . 0.9300
C27 H27 . 0.9300
C28 C29 . 1.335(8)
C28 H28 . 0.9300
C29 H29 . 0.9300
C30 C32 . 1.490(7)
C30 H30A . 0.9700
C30 H30B . 0.9700
C31 C34 . 1.535(8)
C31 H31A . 0.9700
C31 H31B . 0.9700
C32 C37 . 1.379(7)
C32 C33 . 1.394(7)
C33 C34 . 1.395(8)
C33 H33 . 0.9300
C34 C35 . 1.395(8)
C35 C36 . 1.393(8)
C35 H35 . 0.9300
C36 C37 . 1.362(8)
C36 H36 . 0.9300
C37 H37 . 0.9300

loop_
_geom_hbond_atom_site_label_D
_geom_hbond_atom_site_label_H
_geom_hbond_atom_site_label_A
_geom_hbond_site_symmetry_A
_geom_hbond_distance_DH
_geom_hbond_distance_HA
_geom_hbond_distance_DA
_geom_hbond_angle_DHA
O3 H3 O2 . 0.82 1.81 2.555(5) 150.0
O6 H6 O5 . 0.82 1.76 2.502(5) 150.0
C30 H30B O6 3_566 0.97 2.54 3.350(7) 141.0
C26 H26 Cg1 2_545 0.93 2.79 3.676(8) 161
C29 H29 Cg2 3_666 0.93 2.76 3.502(7) 137
C30 H30A Cg3 2_545 0.97 2.71 3.628(6) 158

loop_
_geom_torsion_atom_site_label_1
_geom_torsion_atom_site_label_2
_geom_torsion_atom_site_label_3
_geom_torsion_atom_site_label_4
_geom_torsion_site_symmetry_1
_geom_torsion
N4 Zn1 O1 C1 1_455 71.0(5)
O4 Zn1 O1 C1 4_475 -155.8(4)
N2 Zn1 O1 C1 . -51.9(5)
O1 Zn1 N2 C24 . 101.2(5)
N4 Zn1 N2 C24 1_455 -16.6(6)
O4 Zn1 N2 C24 4_475 -155.3(5)
O1 Zn1 N2 C25 . -68.4(5)
N4 Zn1 N2 C25 1_455 173.8(5)
O4 Zn1 N2 C25 4_475 35.1(5)
Zn1 O1 C1 O2 . 4.7(8)
Zn1 O1 C1 C6 . -174.7(3)
Zn1 O4 C2 O5 4_676 15.3(7)
Zn1 O4 C2 C16 4_676 -160.4(4)
C14 C3 C4 C5 . 119.1(6)
C14 C3 C4 C9 . -64.8(7)
C9 C4 C5 O3 . -175.4(5)
C3 C4 C5 O3 . 0.8(8)
C9 C4 C5 C6 . 5.0(8)
C3 C4 C5 C6 . -178.8(5)
O3 C5 C6 C7 . 179.8(5)
C4 C5 C6 C7 . -0.6(8)
O3 C5 C6 C1 . 0.6(8)
C4 C5 C6 C1 . -179.8(5)
O1 C1 C6 C7 . 1.3(8)
O2 C1 C6 C7 . -178.1(5)
O1 C1 C6 C5 . -179.5(5)
O2 C1 C6 C5 . 1.1(8)
C5 C6 C7 C8 . -2.4(8)
C1 C6 C7 C8 . 176.8(5)
C6 C7 C8 C9 . 0.8(8)
C6 C7 C8 C13 . -178.1(5)
C7 C8 C9 C10 . -175.8(5)
C13 C8 C9 C10 . 3.1(8)
C7 C8 C9 C4 . 3.8(8)
C13 C8 C9 C4 . -177.3(5)
C5 C4 C9 C8 . -6.6(8)
C3 C4 C9 C8 . 177.3(5)
C5 C4 C9 C10 . 172.9(5)
C3 C4 C9 C10 . -3.2(8)
C8 C9 C10 C11 . 0.1(8)
C4 C9 C10 C11 . -179.5(5)
C9 C10 C11 C12 . -3.0(9)
C10 C11 C12 C13 . 2.7(10)
C11 C12 C13 C8 . 0.5(10)
C7 C8 C13 C12 . 175.5(6)
C9 C8 C13 C12 . -3.4(9)
C4 C3 C14 C15 . 116.3(6)
C4 C3 C14 C19 . -64.1(7)
C19 C14 C15 O6 . -175.4(5)
C3 C14 C15 O6 . 4.2(8)
C19 C14 C15 C16 . 3.2(9)
C3 C14 C15 C16 . -177.2(5)
O6 C15 C16 C17 . 179.3(5)
C14 C15 C16 C17 . 0.6(9)
O6 C15 C16 C2 . -1.6(8)
C14 C15 C16 C2 . 179.7(5)
O5 C2 C16 C17 . 178.3(5)
O4 C2 C16 C17 . -5.8(8)
O5 C2 C16 C15 . -0.8(8)
O4 C2 C16 C15 . 175.1(5)
C15 C16 C17 C18 . -3.8(8)
C2 C16 C17 C18 . 177.1(5)
C16 C17 C18 C23 . -174.2(5)
C16 C17 C18 C19 . 3.0(8)
C15 C14 C19 C20 . 173.1(5)
C3 C14 C19 C20 . -6.5(8)
C15 C14 C19 C18 . -4.0(8)
C3 C14 C19 C18 . 176.4(5)
C23 C18 C19 C14 . 178.3(5)
C17 C18 C19 C14 . 1.0(8)
C23 C18 C19 C20 . 1.1(8)
C17 C18 C19 C20 . -176.2(5)
C14 C19 C20 C21 . -177.7(5)
C18 C19 C20 C21 . -0.6(8)
C19 C20 C21 C22 . -0.5(9)
C20 C21 C22 C23 . 1.1(10)
C21 C22 C23 C18 . -0.5(10)
C17 C18 C23 C22 . 176.6(6)
C19 C18 C23 C22 . -0.6(9)
C25 N2 C24 N1 . 1.1(7)
Zn1 N2 C24 N1 . -170.0(4)
C26 N1 C24 N2 . -1.4(7)
C30 N1 C24 N2 . -179.2(5)
C24 N2 C25 C26 . -0.3(8)
Zn1 N2 C25 C26 . 171.5(5)
C24 N1 C26 C25 . 1.1(8)
C30 N1 C26 C25 . 178.9(6)
N2 C25 C26 N1 . -0.5(9)
C29 N3 C27 N4 . 0.6(7)
C31 N3 C27 N4 . -174.6(5)
C28 N4 C27 N3 . -0.1(7)
Zn1 N4 C27 N3 1_655 -168.4(4)
C27 N4 C28 C29 . -0.5(7)
Zn1 N4 C28 C29 1_655 168.4(4)
N4 C28 C29 N3 . 0.8(8)
C27 N3 C29 C28 . -0.8(7)
C31 N3 C29 C28 . 174.3(6)
C24 N1 C30 C32 . -86.1(7)
C26 N1 C30 C32 . 96.6(7)
C27 N3 C31 C34 . 72.1(7)
C29 N3 C31 C34 . -102.1(7)
N1 C30 C32 C37 . 174.9(5)
N1 C30 C32 C33 . -4.6(8)
C37 C32 C33 C34 . 0.4(8)
C30 C32 C33 C34 . 180.0(5)
C32 C33 C34 C35 . -0.5(9)
C32 C33 C34 C31 . 178.2(5)
N3 C31 C34 C35 . 63.5(7)
N3 C31 C34 C33 . -115.1(6)
C33 C34 C35 C36 . 1.1(9)
C31 C34 C35 C36 . -177.6(5)
C34 C35 C36 C37 . -1.8(10)
C35 C36 C37 C32 . 1.8(10)
C33 C32 C37 C36 . -1.1(9)
C30 C32 C37 C36 . 179.3(5)
